data_7244422
loop_
_publ_author_name
'Arakawa, Yuki'
'Ishida, Yuko'
'Shiba, Takuma'
'Igawa, Kazunobu'
'Sasaki, Shunsuke'
'Tsuji, Hideto'

_publ_section_title
;
 Effects of alkylthio groups on phase transitions of organic molecules and
 liquid crystals: a comparative study with alkyl and alkoxy groups
;
_journal_issue 10
_journal_name_full CrystEngComm
_journal_page_first 1877
_journal_page_last 1890
_journal_paper_doi 10.1039/D1CE01470F
_journal_volume 24
_journal_year 2022
_chemical_formula_moiety '2(C22 H18 O4 S2)'
_chemical_formula_sum 'C44 H36 O8 S4'
_chemical_formula_weight 820.97
_chemical_name_systematic '1,4-phenylene bis(4-(methylthio)benzoate)'
_space_group_crystal_system monoclinic
_space_group_IT_number 14
_space_group_name_Hall '-P 2ybc'
_space_group_name_H-M_alt 'P 1 21/c 1'
_atom_sites_solution_hydrogens geom
_atom_sites_solution_primary dual
_audit_creation_date 2018-11-17
_audit_creation_method
;
Olex2 1.2
(compiled 2018.05.29 svn.r3508 for OlexSys, GUI svn.r5506)
;
_audit_update_record
;
2021-04-24 deposited with the CCDC.	2022-01-28 downloaded from the CCDC.
;
_cell_angle_alpha 90
_cell_angle_beta 95.178(5)
_cell_angle_gamma 90
_cell_formula_units_Z 1
_cell_length_a 22.6272(12)
_cell_length_b 5.4014(3)
_cell_length_c 7.6641(4)
_cell_measurement_reflns_used 3495
_cell_measurement_temperature 293(2)
_cell_measurement_theta_max 28.4730
_cell_measurement_theta_min 2.6780
_cell_volume 932.87(9)
_computing_cell_refinement 'CrysAlisPro 1.171.39.46e (Rigaku OD, 2018)'
_computing_data_collection 'CrysAlisPro 1.171.39.46e (Rigaku OD, 2018)'
_computing_data_reduction 'CrysAlisPro 1.171.39.46e (Rigaku OD, 2018)'
_computing_molecular_graphics 'Olex2 (Dolomanov et al., 2009)'
_computing_publication_material 'Olex2 (Dolomanov et al., 2009)'
_computing_structure_refinement 'ShelXL (Sheldrick, 2015)'
_computing_structure_solution 'ShelXT (Sheldrick, 2015)'
_diffrn_ambient_temperature 293(2)
_diffrn_detector 'Rigaku HyPix-6000 area detector'
_diffrn_detector_area_resol_mean 10.0
_diffrn_detector_type 'HPC area detector'
_diffrn_measured_fraction_theta_full 0.999
_diffrn_measured_fraction_theta_max 0.869
_diffrn_measurement_details
;
List of Runs (angles in degrees, time in seconds):

  # Type    Start    End  Width  t~exp~   \w     \q     \k     \f   Frames
#--------------------------------------------------------------------------
  1  \w   -105.00  62.00   0.50    4.72    --  -15.80  45.00   0.00  334
  2  \w    -34.00  49.00   0.50    4.72    --  -15.80  45.00  60.00  166
  3  \w    -92.00 -66.00   0.50    4.72    --  -15.80  45.00 150.00   52
  4  \w     15.00  40.00   0.50    4.72    --  -15.80  45.00 150.00   50
  5  \w    -97.00 -38.00   0.50    4.72    --  -15.80  45.00 120.00  118
;
_diffrn_measurement_device 'three-circle diffractometer'
_diffrn_measurement_device_type 'Rigaku AFC HyPix-6000'
_diffrn_measurement_method '\w scans'
_diffrn_orient_matrix_type 'CrysAlisPro convention (1999,Acta A55,543-557)'
_diffrn_orient_matrix_UB_11 -0.0098170000
_diffrn_orient_matrix_UB_12 -0.1026624000
_diffrn_orient_matrix_UB_13 0.0474120000
_diffrn_orient_matrix_UB_21 -0.0298974000
_diffrn_orient_matrix_UB_22 0.0310703000
_diffrn_orient_matrix_UB_23 -0.0270316000
_diffrn_orient_matrix_UB_31 0.0010426000
_diffrn_orient_matrix_UB_32 -0.0758756000
_diffrn_orient_matrix_UB_33 -0.0751221000
_diffrn_radiation_monochromator 'multi-layer mirror optics'
_diffrn_radiation_probe x-ray
_diffrn_radiation_type MoK\a
_diffrn_radiation_wavelength 0.71073
_diffrn_reflns_av_R_equivalents 0.0230
_diffrn_reflns_av_unetI/netI 0.0276
_diffrn_reflns_Laue_measured_fraction_full 0.999
_diffrn_reflns_Laue_measured_fraction_max 0.869
_diffrn_reflns_limit_h_max 25
_diffrn_reflns_limit_h_min -30
_diffrn_reflns_limit_k_max 6
_diffrn_reflns_limit_k_min -6
_diffrn_reflns_limit_l_max 10
_diffrn_reflns_limit_l_min -10
_diffrn_reflns_number 6278
_diffrn_reflns_point_group_measured_fraction_full 0.999
_diffrn_reflns_point_group_measured_fraction_max 0.869
_diffrn_reflns_theta_full 25.242
_diffrn_reflns_theta_max 28.631
_diffrn_reflns_theta_min 2.712
_diffrn_source 'rotating anode X-ray generator'
_diffrn_source_type FR-E+
_exptl_absorpt_coefficient_mu 0.313
_exptl_absorpt_correction_T_max 1.00000
_exptl_absorpt_correction_T_min 0.67891
_exptl_absorpt_correction_type multi-scan
_exptl_absorpt_process_details
;
CrysAlisPro 1.171.39.46e (Rigaku Oxford Diffraction, 2018)
Empirical absorption correction using spherical harmonics,
 implemented in SCALE3 ABSPACK scaling algorithm.
;
_exptl_crystal_colour 'clear light colourless'
_exptl_crystal_colour_lustre clear
_exptl_crystal_colour_modifier light
_exptl_crystal_colour_primary colourless
_exptl_crystal_density_diffrn 1.461
_exptl_crystal_description plate
_exptl_crystal_F_000 428
_exptl_crystal_size_max 0.8
_exptl_crystal_size_mid 0.2
_exptl_crystal_size_min 0.02
_refine_diff_density_max 0.376
_refine_diff_density_min -0.275
_refine_diff_density_rms 0.050
_refine_ls_extinction_method none
_refine_ls_goodness_of_fit_ref 1.065
_refine_ls_hydrogen_treatment constr
_refine_ls_matrix_type full
_refine_ls_number_parameters 128
_refine_ls_number_reflns 2081
_refine_ls_number_restraints 0
_refine_ls_restrained_S_all 1.065
_refine_ls_R_factor_all 0.0344
_refine_ls_R_factor_gt 0.0314
_refine_ls_shift/su_max 0.000
_refine_ls_shift/su_mean 0.000
_refine_ls_structure_factor_coef Fsqd
_refine_ls_weighting_details 'w=1/[\s^2^(Fo^2^)+(0.0335P)^2^+0.5887P] where P=(Fo^2^+2Fc^2^)/3'
_refine_ls_weighting_scheme calc
_refine_ls_wR_factor_gt 0.0817
_refine_ls_wR_factor_ref 0.0835
_reflns_Friedel_coverage 0.000
_reflns_number_gt 1901
_reflns_number_total 2081
_reflns_threshold_expression 'I > 2\s(I)'
_cod_data_source_file d1ce01470f2.cif
_cod_data_source_block c1-hy-fre
_cod_depositor_comments 'Adding full bibliography for 7244421--7244423.cif.'
_cod_database_code 7244422
_shelx_shelxl_version_number 2018/3
_chemical_oxdiff_formula 'C44 H36 Cl4 O8 '
_chemical_oxdiff_usercomment HyPix
_shelx_space_group_comment
;
The symmetry employed for this shelxl refinement is uniquely defined
by the following loop, which should always be used as a source of
symmetry information in preference to the above space-group names.
They are only intended as comments.
;
_reflns_odcompleteness_completeness 99.85
_reflns_odcompleteness_iscentric 1
_reflns_odcompleteness_theta 25.49
_olex2_refinement_description
;
1. Fixed Uiso
 At 1.2 times of:
  All C(H) groups
 At 1.5 times of:
  All C(H,H,H) groups
2.a Aromatic/amide H refined with riding coordinates:
 C7(H7), C14(H14), C6(H6), C10(H10), C9(H9), C13(H13)
2.b Idealised Me refined as rotating group:
 C4(H4A,H4B,H4C)
;
_olex2_submission_special_instructions 'No special instructions were received'
_oxdiff_exptl_absorpt_empirical_details
;
Empirical correction (ABSPACK) includes:
- Absorption correction using spherical harmonics
- Frame scaling
;
_oxdiff_exptl_absorpt_empirical_full_max 1.792
_oxdiff_exptl_absorpt_empirical_full_min 0.719

loop_
_space_group_symop_operation_xyz
'x, y, z'
'-x, y+1/2, -z+1/2'
'-x, -y, -z'
'x, -y-1/2, z-1/2'

loop_
_atom_site_label
_atom_site_type_symbol
_atom_site_fract_x
_atom_site_fract_y
_atom_site_fract_z
_atom_site_U_iso_or_equiv
_atom_site_adp_type
_atom_site_occupancy
_atom_site_site_symmetry_order
_atom_site_calc_flag
_atom_site_refinement_flags_posn
_atom_site_refinement_flags_adp
_atom_site_refinement_flags_occupancy
_atom_site_disorder_assembly
_atom_site_disorder_group
S1 S 0.09290(2) 0.38569(7) 0.12453(5) 0.02083(12) Uani 1 1 d . . . . .
O2 O 0.38234(4) 0.44025(18) 0.37760(12) 0.0170(2) Uani 1 1 d . . . . .
O3 O 0.35530(5) 0.7825(2) 0.51691(17) 0.0371(3) Uani 1 1 d . . . . .
C7 C 0.26762(6) 0.3344(3) 0.25321(17) 0.0170(3) Uani 1 1 d . . . . .
H7 H 0.297384 0.222936 0.231360 0.020 Uiso 1 1 calc R . . . .
C14 C 0.47291(6) 0.6793(3) 0.38777(17) 0.0167(3) Uani 1 1 d . . . . .
H14 H 0.454490 0.797198 0.312931 0.020 Uiso 1 1 calc R . . . .
C6 C 0.20952(6) 0.2895(3) 0.18799(18) 0.0174(3) Uani 1 1 d . . . . .
H6 H 0.200340 0.147445 0.122536 0.021 Uiso 1 1 calc R . . . .
C10 C 0.17834(6) 0.6673(3) 0.31937(17) 0.0174(3) Uani 1 1 d . . . . .
H10 H 0.148613 0.778610 0.342025 0.021 Uiso 1 1 calc R . . . .
C9 C 0.23669(6) 0.7107(3) 0.38458(18) 0.0170(3) Uani 1 1 d . . . . .
H9 H 0.245877 0.851680 0.451282 0.020 Uiso 1 1 calc R . . . .
C12 C 0.44189(5) 0.4776(3) 0.44155(17) 0.0151(3) Uani 1 1 d . . . . .
C5 C 0.16472(5) 0.4563(3) 0.22000(17) 0.0156(3) Uani 1 1 d . . . . .
C8 C 0.28137(5) 0.5467(3) 0.35149(17) 0.0153(3) Uani 1 1 d . . . . .
C13 C 0.46753(6) 0.2983(3) 0.55156(17) 0.0164(3) Uani 1 1 d . . . . .
H13 H 0.445331 0.164150 0.584765 0.020 Uiso 1 1 calc R . . . .
C11 C 0.34257(6) 0.6079(3) 0.42505(18) 0.0182(3) Uani 1 1 d . . . . .
C4 C 0.04812(6) 0.6185(3) 0.2143(2) 0.0260(3) Uani 1 1 d . . . . .
H4A H 0.007473 0.596887 0.169247 0.039 Uiso 1 1 calc GR . . . .
H4B H 0.061579 0.779309 0.182230 0.039 Uiso 1 1 calc GR . . . .
H4C H 0.051311 0.603970 0.339675 0.039 Uiso 1 1 calc GR . . . .

loop_
_atom_site_aniso_label
_atom_site_aniso_U_11
_atom_site_aniso_U_22
_atom_site_aniso_U_33
_atom_site_aniso_U_23
_atom_site_aniso_U_13
_atom_site_aniso_U_12
S1 0.01558(18) 0.0209(2) 0.0251(2) -0.00279(14) -0.00337(13) -0.00205(13)
O2 0.0135(4) 0.0148(5) 0.0218(5) -0.0023(4) -0.0032(3) 0.0010(4)
O3 0.0186(5) 0.0393(7) 0.0525(8) -0.0304(6) -0.0010(5) -0.0011(5)
C7 0.0178(6) 0.0136(7) 0.0194(6) -0.0007(5) 0.0009(5) 0.0018(5)
C14 0.0179(6) 0.0144(6) 0.0171(6) 0.0020(5) -0.0016(5) 0.0032(5)
C6 0.0205(6) 0.0123(6) 0.0190(6) -0.0016(5) -0.0012(5) -0.0015(5)
C10 0.0170(6) 0.0148(7) 0.0204(6) -0.0003(5) 0.0010(5) 0.0014(5)
C9 0.0188(6) 0.0125(6) 0.0195(6) -0.0020(5) 0.0001(5) -0.0010(5)
C12 0.0134(6) 0.0156(6) 0.0156(6) -0.0031(5) -0.0016(5) 0.0009(5)
C5 0.0151(6) 0.0151(6) 0.0161(6) 0.0031(5) -0.0007(5) -0.0018(5)
C8 0.0153(6) 0.0143(6) 0.0161(6) 0.0011(5) -0.0005(5) -0.0012(5)
C13 0.0188(6) 0.0127(6) 0.0176(6) 0.0000(5) 0.0010(5) -0.0010(5)
C11 0.0159(6) 0.0185(7) 0.0203(6) -0.0032(6) 0.0014(5) -0.0002(5)
C4 0.0163(6) 0.0286(8) 0.0326(8) -0.0034(7) -0.0011(6) 0.0012(6)

loop_
_atom_type_symbol
_atom_type_description
_atom_type_scat_dispersion_real
_atom_type_scat_dispersion_imag
_atom_type_scat_source
C C 0.0033 0.0016 'International Tables Vol C Tables 4.2.6.8 and 6.1.1.4'
H H 0.0000 0.0000 'International Tables Vol C Tables 4.2.6.8 and 6.1.1.4'
O O 0.0106 0.0060 'International Tables Vol C Tables 4.2.6.8 and 6.1.1.4'
S S 0.1246 0.1234 'International Tables Vol C Tables 4.2.6.8 and 6.1.1.4'

loop_
_geom_angle_atom_site_label_1
_geom_angle_atom_site_label_2
_geom_angle_atom_site_label_3
_geom_angle
_geom_angle_site_symmetry_1
_geom_angle_site_symmetry_3
_geom_angle_publ_flag
C5 S1 C4 102.76(7) . . ?
C11 O2 C12 116.81(10) . . ?
C6 C7 C8 119.89(12) . . ?
C12 C14 C13 118.22(12) . 3_666 ?
C7 C6 C5 120.31(13) . . ?
C9 C10 C5 119.48(12) . . ?
C8 C9 C10 120.81(13) . . ?
C14 C12 O2 120.45(12) . . ?
C13 C12 O2 116.73(12) . . ?
C13 C12 C14 122.75(12) . . ?
C6 C5 S1 116.41(10) . . ?
C10 C5 S1 123.74(10) . . ?
C10 C5 C6 119.84(12) . . ?
C7 C8 C11 122.99(12) . . ?
C9 C8 C7 119.67(12) . . ?
C9 C8 C11 117.34(12) . . ?
C12 C13 C14 119.03(13) . 3_666 ?
O2 C11 C8 111.72(11) . . ?
O3 C11 O2 123.81(12) . . ?
O3 C11 C8 124.47(13) . . ?

loop_
_geom_bond_atom_site_label_1
_geom_bond_atom_site_label_2
_geom_bond_distance
_geom_bond_site_symmetry_2
_geom_bond_publ_flag
S1 C5 1.7628(13) . ?
S1 C4 1.7908(16) . ?
O2 C12 1.4063(14) . ?
O2 C11 1.3495(16) . ?
O3 C11 1.1964(18) . ?
C7 C6 1.3851(18) . ?
C7 C8 1.3915(19) . ?
C14 C12 1.3790(19) . ?
C14 C13 1.3908(18) 3_666 ?
C6 C5 1.3942(19) . ?
C10 C9 1.3889(18) . ?
C10 C5 1.3900(19) . ?
C9 C8 1.3848(18) . ?
C12 C13 1.3775(19) . ?
C8 C11 1.4844(17) . ?
